data_7223749
loop_
_publ_author_name
'Pillaca Quispe, Mirtha'
'Landauro S\'aenz, Carlos V.'
'Pinto Vergara, Milida Z.'
'Quispe Marcatoma, Justiniano'
'Rojas Ayala, Chachi'
'Pe\~na Rodr\'iguez, Victor A.'
'Saitovitch, Elisa B.'

_publ_section_title
;
 Influence of high energy milling on the microstructure and magnetic
 properties of the Al-Cu-Fe phases: the case of the
 i-Al64Cu23Fe13quasicrystalline and the \w-Al70Cu20Fe10crystalline phases
;
_journal_name_full 'RSC Adv.'
_journal_paper_doi 10.1039/C5RA21093C
_journal_year 2016
_chemical_formula_structural 'Al7 Fe Cu2'
_chemical_formula_sum 'Al7 Cu2 Fe'
_chemical_formula_weight 371.81
_chemical_name_systematic 'Aluminium Iron Copper (7/1/2)'
_space_group_IT_number 128
_symmetry_cell_setting tetragonal
_symmetry_Int_Tables_number 128
_symmetry_space_group_name_Hall '-P 4 2n'
_symmetry_space_group_name_H-M 'P 4/m n c'
_audit_creation_date 2003/10/01
_cell_angle_alpha 90.
_cell_angle_beta 90.
_cell_angle_gamma 90.
_cell_formula_units_Z 4
_cell_length_a 6.336(1)
_cell_length_b 6.336
_cell_length_c 14.870(2)
_cell_volume 596.95(12)
_exptl_crystal_density_meas 4.3
_refine_ls_R_factor_all 0.081
_cod_data_source_file c5ra21093c1.cif
_cod_data_source_block 57677-ICSD
_cod_original_cell_volume 596.95
_cod_original_formula_sum 'Al7 Cu2 Fe1'
_cod_database_code 7223749

loop_
_symmetry_equiv_pos_site_id
_symmetry_equiv_pos_as_xyz
1 'y+1/2, x+1/2, -z+1/2'
2 '-y+1/2, -x+1/2, -z+1/2'
3 '-y, x, -z'
4 'y, -x, -z'
5 'x+1/2, -y+1/2, -z+1/2'
6 '-x+1/2, y+1/2, -z+1/2'
7 'x, y, -z'
8 '-x, -y, -z'
9 '-y+1/2, -x+1/2, z+1/2'
10 'y+1/2, x+1/2, z+1/2'
11 'y, -x, z'
12 '-y, x, z'
13 '-x+1/2, y+1/2, z+1/2'
14 'x+1/2, -y+1/2, z+1/2'
15 '-x, -y, z'
16 'x, y, z'

loop_
_atom_site_label
_atom_site_type_symbol
_atom_site_symmetry_multiplicity
_atom_site_Wyckoff_symbol
_atom_site_fract_x
_atom_site_fract_y
_atom_site_fract_z
_atom_site_occupancy
_atom_site_attached_hydrogens
Al1 Al0+ 4 e 0 0 0.134(1) 1. 0
Al2 Al0+ 8 g 0.165(2) 0.665 0.25 1. 0
Al3 Al0+ 16 i 0.198(2) 0.420(2) 0.100(1) 1. 0
Fe1 Fe0+ 4 e 0 0 0.2992(3) 1. 0
Cu1 Cu0+ 8 h 0.278(1) 0.088(1) 0 1. 0

loop_
_atom_type_symbol
_atom_type_oxidation_number
Al0+ 0
Cu0+ 0
Fe0+ 0

loop_
_citation_id
_citation_year
_citation_page_first
_citation_page_last
primary 1956 911 914
